data_4306879
loop_
_publ_author_name
'Weiming Gao'
'Jesper Ekstr\"om'
'Jianhui Liu'
'Changneng Chen'
'Lars Eriksson'
'Linhong Weng'
'Bj\"orn \%Akermark'
'Licheng Sun'

_publ_section_title
;
Binuclear Iron-Sulfur Complexes with Bidentate Phosphine Ligands as
Active Site Models of Fe-Hydrogenase and Their Catalytic Proton Reduction
;
_journal_name_full 'Inorganic Chemistry'
_journal_page_first 1981
_journal_page_last 1991
_journal_paper_doi 10.1021/ic0610278
_journal_volume 46
_journal_year 2007
_chemical_formula_sum 'C46 H46 Fe4 N2 O10 P2 S4'
_chemical_formula_weight 1200.43
_chemical_name_systematic
; 
 ? 
;
_space_group_IT_number 2
_symmetry_cell_setting triclinic
_symmetry_space_group_name_Hall '-P 1'
_symmetry_space_group_name_H-M 'P -1'
_atom_sites_solution_hydrogens geom
_atom_sites_solution_primary direct
_atom_sites_solution_secondary difmap
_audit_creation_method SHELXL-97
_cell_angle_alpha 104.3780(10)
_cell_angle_beta 93.1110(10)
_cell_angle_gamma 118.5390(10)
_cell_formula_units_Z 1
_cell_length_a 10.9583(2)
_cell_length_b 11.2692(2)
_cell_length_c 12.8333(3)
_cell_measurement_temperature 293(2)
_cell_volume 1320.50(5)
_computing_structure_refinement 'SHELXL-97 (Sheldrick, 1997)'
_computing_structure_solution 'SHELXS-97 (Sheldrick, 1990)'
_diffrn_ambient_temperature 293(2)
_diffrn_measured_fraction_theta_full 0.968
_diffrn_measured_fraction_theta_max 0.968
_diffrn_radiation_monochromator graphite
_diffrn_radiation_source 'fine-focus sealed tube'
_diffrn_radiation_type MoK\a
_diffrn_radiation_wavelength 0.71073
_diffrn_reflns_av_R_equivalents 0.0186
_diffrn_reflns_av_sigmaI/netI 0.0283
_diffrn_reflns_limit_h_max 7
_diffrn_reflns_limit_h_min -13
_diffrn_reflns_limit_k_max 13
_diffrn_reflns_limit_k_min -13
_diffrn_reflns_limit_l_max 15
_diffrn_reflns_limit_l_min -12
_diffrn_reflns_number 6825
_diffrn_reflns_theta_full 25.14
_diffrn_reflns_theta_max 25.14
_diffrn_reflns_theta_min 1.67
_exptl_absorpt_coefficient_mu 1.350
_exptl_crystal_density_diffrn 1.510
_exptl_crystal_density_method 'not measured'
_exptl_crystal_F_000 614
_refine_diff_density_max 0.591
_refine_diff_density_min -0.294
_refine_diff_density_rms 0.069
_refine_ls_extinction_method none
_refine_ls_goodness_of_fit_ref 1.074
_refine_ls_hydrogen_treatment mixed
_refine_ls_matrix_type full
_refine_ls_number_parameters 307
_refine_ls_number_reflns 4572
_refine_ls_number_restraints 0
_refine_ls_restrained_S_all 1.074
_refine_ls_R_factor_all 0.0541
_refine_ls_R_factor_gt 0.0490
_refine_ls_shift/su_max 0.000
_refine_ls_shift/su_mean 0.000
_refine_ls_structure_factor_coef Fsqd
_refine_ls_weighting_details 'calc w=1/[\s^2^(Fo^2^)+(0.0754P)^2^+3.0214P] where P=(Fo^2^+2Fc^2^)/3'
_refine_ls_weighting_scheme calc
_refine_ls_wR_factor_gt 0.1413
_refine_ls_wR_factor_ref 0.1480
_reflns_number_gt 4261
_reflns_number_total 4572
_reflns_threshold_expression >2sigma(I)
_cod_data_source_file ic0610278si20060609_025154.cif
_cod_data_source_block m
_cod_original_cell_volume 1320.49(5)
_cod_database_code 4306879

loop_
_symmetry_equiv_pos_as_xyz
'x, y, z'
'-x, -y, -z'

loop_
_atom_site_label
_atom_site_type_symbol
_atom_site_fract_x
_atom_site_fract_y
_atom_site_fract_z
_atom_site_U_iso_or_equiv
_atom_site_adp_type
_atom_site_occupancy
_atom_site_symmetry_multiplicity
_atom_site_calc_flag
_atom_site_refinement_flags
_atom_site_disorder_assembly
_atom_site_disorder_group
Fe1 Fe 0.64482(6) 0.29256(6) 0.35034(5) 0.03174(18) Uani 1 1 d . . .
Fe2 Fe 0.52345(6) 0.28576(7) 0.17554(5) 0.0387(2) Uani 1 1 d . . .
S1 S 0.58228(12) 0.12189(12) 0.18764(9) 0.0428(3) Uani 1 1 d . . .
S2 S 0.75498(12) 0.44421(12) 0.25456(9) 0.0405(3) Uani 1 1 d . . .
P1 P 0.81259(10) 0.27856(10) 0.44419(8) 0.0285(2) Uani 1 1 d . . .
O1 O 0.4605(5) 0.5107(5) 0.2661(5) 0.0864(14) Uani 1 1 d . . .
O2 O 0.2294(5) 0.0711(5) 0.1624(5) 0.0952(17) Uani 1 1 d . . .
O3 O 0.5092(7) 0.2827(8) -0.0535(4) 0.122(2) Uani 1 1 d . . .
O4 O 0.3990(5) 0.0948(5) 0.4195(4) 0.0908(16) Uani 1 1 d . . .
O5 O 0.6604(4) 0.5389(4) 0.5083(3) 0.0651(10) Uani 1 1 d . . .
N1 N 0.8675(4) 0.2740(5) 0.1812(3) 0.0494(10) Uani 1 1 d . . .
C1 C 0.4862(5) 0.4241(6) 0.2298(5) 0.0520(12) Uani 1 1 d . . .
C2 C 0.3449(6) 0.1553(6) 0.1670(5) 0.0563(13) Uani 1 1 d . . .
C3 C 0.5176(6) 0.2837(7) 0.0347(5) 0.0649(15) Uani 1 1 d . . .
C4 C 0.4960(5) 0.1707(5) 0.3931(4) 0.0494(12) Uani 1 1 d . . .
C5 C 0.6538(5) 0.4408(5) 0.4483(4) 0.0416(10) Uani 1 1 d . . .
C6 C 0.7349(5) 0.1443(6) 0.1248(4) 0.0524(12) Uani 1 1 d . . .
H6A H 0.7472 0.0639 0.1219 0.063 Uiso 1 1 calc R . .
H6B H 0.7140 0.1424 0.0498 0.063 Uiso 1 1 calc R . .
C7 C 0.8676(5) 0.3992(6) 0.1734(4) 0.0508(12) Uani 1 1 d . . .
H7A H 0.8362 0.3853 0.0969 0.061 Uiso 1 1 calc R . .
H7B H 0.9641 0.4790 0.1972 0.061 Uiso 1 1 calc R . .
C8 C 0.9948(6) 0.2707(7) 0.1491(4) 0.0616(14) Uani 1 1 d . . .
H8A H 0.9892 0.1845 0.1561 0.074 Uiso 1 1 calc R . .
H8B H 1.0783 0.3505 0.2011 0.074 Uiso 1 1 calc R . .
C9 C 1.0157(7) 0.2761(9) 0.0344(5) 0.079(2) Uani 1 1 d . . .
H9A H 0.9338 0.1955 -0.0186 0.095 Uiso 1 1 calc R . .
H9B H 1.0218 0.3620 0.0264 0.095 Uiso 1 1 calc R . .
C10 C 1.1492(9) 0.2737(14) 0.0089(7) 0.132(4) Uani 1 1 d . . .
H10A H 1.1560 0.2741 -0.0653 0.198 Uiso 1 1 calc R . .
H10B H 1.1443 0.1894 0.0175 0.198 Uiso 1 1 calc R . .
H10C H 1.2312 0.3561 0.0585 0.198 Uiso 1 1 calc R . .
C11 C 0.8309(5) 0.1231(4) 0.3869(3) 0.0345(9) Uani 1 1 d . . .
C12 C 0.7095(5) -0.0105(5) 0.3586(5) 0.0512(12) Uani 1 1 d . . .
H12A H 0.6218 -0.0182 0.3636 0.061 Uiso 1 1 calc R . .
C13 C 0.7178(6) -0.1316(6) 0.3234(6) 0.0671(16) Uani 1 1 d . . .
H13A H 0.6359 -0.2203 0.3062 0.081 Uiso 1 1 calc R . .
C14 C 0.8457(7) -0.1230(6) 0.3133(5) 0.0653(15) Uani 1 1 d . . .
H14A H 0.8503 -0.2055 0.2890 0.078 Uiso 1 1 calc R . .
C15 C 0.9678(6) 0.0091(6) 0.3394(5) 0.0643(15) Uani 1 1 d . . .
H15A H 1.0547 0.0157 0.3323 0.077 Uiso 1 1 calc R . .
C16 C 0.9602(5) 0.1314(5) 0.3760(4) 0.0499(12) Uani 1 1 d . . .
H16A H 1.0423 0.2200 0.3935 0.060 Uiso 1 1 calc R . .
C17 C 0.7958(4) 0.2698(4) 0.5845(3) 0.0334(9) Uani 1 1 d . . .
C18 C 0.8755(5) 0.2290(5) 0.6390(4) 0.0421(10) Uani 1 1 d . . .
H18A H 0.9377 0.2070 0.6042 0.050 Uiso 1 1 calc R . .
C19 C 0.8634(5) 0.2210(6) 0.7435(4) 0.0491(11) Uani 1 1 d . . .
H19A H 0.9181 0.1942 0.7787 0.059 Uiso 1 1 calc R . .
C20 C 0.7713(6) 0.2520(6) 0.7968(4) 0.0523(12) Uani 1 1 d . . .
H20A H 0.7620 0.2442 0.8667 0.063 Uiso 1 1 calc R . .
C21 C 0.6933(6) 0.2948(7) 0.7450(4) 0.0582(14) Uani 1 1 d . . .
H21A H 0.6320 0.3175 0.7806 0.070 Uiso 1 1 calc R . .
C22 C 0.7058(5) 0.3042(6) 0.6396(4) 0.0460(11) Uani 1 1 d . . .
H22A H 0.6531 0.3339 0.6056 0.055 Uiso 1 1 calc R . .
C23 C 0.9946(4) 0.4291(4) 0.4695(3) 0.0296(8) Uani 1 1 d . . .
H23A H 1.0584 0.4143 0.5129 0.035 Uiso 1 1 calc R . .
H23B H 1.0240 0.4334 0.4000 0.035 Uiso 1 1 calc R . .

loop_
_atom_site_aniso_label
_atom_site_aniso_U_11
_atom_site_aniso_U_22
_atom_site_aniso_U_33
_atom_site_aniso_U_23
_atom_site_aniso_U_13
_atom_site_aniso_U_12
Fe1 0.0278(3) 0.0337(3) 0.0327(3) 0.0112(2) 0.0055(2) 0.0145(3)
Fe2 0.0360(3) 0.0430(4) 0.0369(4) 0.0130(3) 0.0034(3) 0.0201(3)
S1 0.0446(6) 0.0374(6) 0.0409(6) 0.0069(5) 0.0030(5) 0.0196(5)
S2 0.0375(6) 0.0386(6) 0.0420(6) 0.0140(5) 0.0095(4) 0.0160(5)
P1 0.0264(5) 0.0271(5) 0.0314(5) 0.0093(4) 0.0067(4) 0.0128(4)
O1 0.084(3) 0.067(3) 0.120(4) 0.019(3) 0.016(3) 0.052(3)
O2 0.045(2) 0.080(3) 0.143(5) 0.048(3) 0.012(3) 0.013(2)
O3 0.131(5) 0.205(7) 0.055(3) 0.062(4) 0.029(3) 0.092(5)
O4 0.055(3) 0.089(3) 0.089(3) 0.038(3) 0.028(2) 0.000(2)
O5 0.071(3) 0.059(2) 0.067(2) 0.004(2) 0.017(2) 0.042(2)
N1 0.045(2) 0.058(3) 0.048(2) 0.0139(19) 0.0130(18) 0.029(2)
C1 0.048(3) 0.050(3) 0.061(3) 0.017(2) 0.004(2) 0.028(2)
C2 0.050(3) 0.059(3) 0.063(3) 0.024(3) 0.007(2) 0.029(3)
C3 0.059(3) 0.094(5) 0.049(3) 0.027(3) 0.010(3) 0.042(3)
C4 0.038(2) 0.050(3) 0.046(3) 0.010(2) 0.005(2) 0.014(2)
C5 0.033(2) 0.046(3) 0.047(3) 0.015(2) 0.0087(19) 0.022(2)
C6 0.056(3) 0.050(3) 0.049(3) 0.006(2) 0.011(2) 0.030(2)
C7 0.044(3) 0.062(3) 0.048(3) 0.019(2) 0.018(2) 0.027(2)
C8 0.052(3) 0.089(4) 0.049(3) 0.018(3) 0.013(2) 0.041(3)
C9 0.069(4) 0.136(6) 0.049(3) 0.023(4) 0.017(3) 0.066(4)
C10 0.097(6) 0.266(14) 0.082(5) 0.056(7) 0.037(5) 0.126(8)
C11 0.042(2) 0.032(2) 0.031(2) 0.0092(17) 0.0080(17) 0.0204(18)
C12 0.042(3) 0.035(2) 0.075(3) 0.017(2) 0.008(2) 0.019(2)
C13 0.062(3) 0.033(3) 0.092(4) 0.008(3) 0.005(3) 0.020(2)
C14 0.077(4) 0.044(3) 0.076(4) 0.007(3) 0.011(3) 0.038(3)
C15 0.062(3) 0.054(3) 0.086(4) 0.014(3) 0.025(3) 0.039(3)
C16 0.044(3) 0.041(3) 0.064(3) 0.012(2) 0.019(2) 0.023(2)
C17 0.031(2) 0.031(2) 0.037(2) 0.0133(17) 0.0095(16) 0.0138(17)
C18 0.051(3) 0.046(3) 0.043(2) 0.019(2) 0.012(2) 0.033(2)
C19 0.058(3) 0.059(3) 0.044(3) 0.024(2) 0.010(2) 0.037(3)
C20 0.064(3) 0.071(3) 0.037(2) 0.030(2) 0.020(2) 0.039(3)
C21 0.061(3) 0.097(4) 0.046(3) 0.032(3) 0.028(2) 0.057(3)
C22 0.047(3) 0.069(3) 0.040(2) 0.025(2) 0.017(2) 0.039(3)
C23 0.0236(18) 0.028(2) 0.033(2) 0.0080(16) 0.0060(15) 0.0107(15)

loop_
_atom_type_symbol
_atom_type_description
_atom_type_scat_dispersion_real
_atom_type_scat_dispersion_imag
_atom_type_scat_source
C C 0.0033 0.0016 'International Tables Vol C Tables 4.2.6.8 and 6.1.1.4'
H H 0.0000 0.0000 'International Tables Vol C Tables 4.2.6.8 and 6.1.1.4'
N N 0.0061 0.0033 'International Tables Vol C Tables 4.2.6.8 and 6.1.1.4'
O O 0.0106 0.0060 'International Tables Vol C Tables 4.2.6.8 and 6.1.1.4'
P P 0.1023 0.0942 'International Tables Vol C Tables 4.2.6.8 and 6.1.1.4'
S S 0.1246 0.1234 'International Tables Vol C Tables 4.2.6.8 and 6.1.1.4'
Fe Fe 0.3463 0.8444 'International Tables Vol C Tables 4.2.6.8 and 6.1.1.4'

loop_
_geom_angle_atom_site_label_1
_geom_angle_atom_site_label_2
_geom_angle_atom_site_label_3
_geom_angle
_geom_angle_site_symmetry_1
_geom_angle_site_symmetry_3
_geom_angle_publ_flag
C5 Fe1 C4 91.6(2) . . ?
C5 Fe1 P1 98.85(15) . . ?
C4 Fe1 P1 97.97(17) . . ?
C5 Fe1 S2 85.93(15) . . ?
C4 Fe1 S2 155.25(17) . . ?
P1 Fe1 S2 106.75(4) . . ?
C5 Fe1 S1 158.37(15) . . ?
C4 Fe1 S1 89.27(17) . . ?
P1 Fe1 S1 102.43(4) . . ?
S2 Fe1 S1 84.27(5) . . ?
C5 Fe1 Fe2 102.35(15) . . ?
C4 Fe1 Fe2 100.35(16) . . ?
P1 Fe1 Fe2 151.42(4) . . ?
S2 Fe1 Fe2 56.47(3) . . ?
S1 Fe1 Fe2 56.31(4) . . ?
C2 Fe2 C3 100.1(3) . . ?
C2 Fe2 C1 90.6(3) . . ?
C3 Fe2 C1 100.0(3) . . ?
C2 Fe2 S1 87.30(18) . . ?
C3 Fe2 S1 105.6(2) . . ?
C1 Fe2 S1 154.29(18) . . ?
C2 Fe2 S2 157.08(19) . . ?
C3 Fe2 S2 102.6(2) . . ?
C1 Fe2 S2 88.05(17) . . ?
S1 Fe2 S2 84.15(5) . . ?
C2 Fe2 Fe1 101.52(18) . . ?
C3 Fe2 Fe1 150.72(19) . . ?
C1 Fe2 Fe1 99.25(17) . . ?
S1 Fe2 Fe1 56.31(3) . . ?
S2 Fe2 Fe1 56.26(3) . . ?
C6 S1 Fe2 111.51(19) . . ?
C6 S1 Fe1 112.35(17) . . ?
Fe2 S1 Fe1 67.38(4) . . ?
C7 S2 Fe1 113.15(18) . . ?
C7 S2 Fe2 109.67(18) . . ?
Fe1 S2 Fe2 67.27(4) . . ?
C11 P1 C23 103.32(18) . . ?
C11 P1 C17 100.14(19) . . ?
C23 P1 C17 101.03(18) . . ?
C11 P1 Fe1 117.14(14) . . ?
C23 P1 Fe1 115.90(13) . . ?
C17 P1 Fe1 116.74(14) . . ?
C7 N1 C6 112.6(4) . . ?
C7 N1 C8 111.9(4) . . ?
C6 N1 C8 113.5(4) . . ?
O1 C1 Fe2 178.3(5) . . ?
O2 C2 Fe2 179.4(5) . . ?
O3 C3 Fe2 177.3(6) . . ?
O4 C4 Fe1 177.9(5) . . ?
O5 C5 Fe1 177.3(4) . . ?
N1 C6 S1 114.9(3) . . ?
N1 C6 H6A 108.5 . . ?
S1 C6 H6A 108.5 . . ?
N1 C6 H6B 108.5 . . ?
S1 C6 H6B 108.5 . . ?
H6A C6 H6B 107.5 . . ?
N1 C7 S2 114.3(3) . . ?
N1 C7 H7A 108.7 . . ?
S2 C7 H7A 108.7 . . ?
N1 C7 H7B 108.7 . . ?
S2 C7 H7B 108.7 . . ?
H7A C7 H7B 107.6 . . ?
N1 C8 C9 116.2(5) . . ?
N1 C8 H8A 108.2 . . ?
C9 C8 H8A 108.2 . . ?
N1 C8 H8B 108.2 . . ?
C9 C8 H8B 108.2 . . ?
H8A C8 H8B 107.4 . . ?
C10 C9 C8 112.6(6) . . ?
C10 C9 H9A 109.1 . . ?
C8 C9 H9A 109.1 . . ?
C10 C9 H9B 109.1 . . ?
C8 C9 H9B 109.1 . . ?
H9A C9 H9B 107.8 . . ?
C9 C10 H10A 109.5 . . ?
C9 C10 H10B 109.5 . . ?
H10A C10 H10B 109.5 . . ?
C9 C10 H10C 109.5 . . ?
H10A C10 H10C 109.5 . . ?
H10B C10 H10C 109.5 . . ?
C12 C11 C16 118.4(4) . . ?
C12 C11 P1 117.8(3) . . ?
C16 C11 P1 123.6(3) . . ?
C13 C12 C11 120.7(5) . . ?
C13 C12 H12A 119.7 . . ?
C11 C12 H12A 119.7 . . ?
C12 C13 C14 120.7(5) . . ?
C12 C13 H13A 119.6 . . ?
C14 C13 H13A 119.6 . . ?
C15 C14 C13 119.6(5) . . ?
C15 C14 H14A 120.2 . . ?
C13 C14 H14A 120.2 . . ?
C14 C15 C16 119.9(5) . . ?
C14 C15 H15A 120.1 . . ?
C16 C15 H15A 120.1 . . ?
C11 C16 C15 120.7(5) . . ?
C11 C16 H16A 119.7 . . ?
C15 C16 H16A 119.7 . . ?
C18 C17 C22 118.0(4) . . ?
C18 C17 P1 120.1(3) . . ?
C22 C17 P1 121.9(3) . . ?
C19 C18 C17 120.9(4) . . ?
C19 C18 H18A 119.6 . . ?
C17 C18 H18A 119.6 . . ?
C18 C19 C20 120.9(4) . . ?
C18 C19 H19A 119.5 . . ?
C20 C19 H19A 119.5 . . ?
C21 C20 C19 119.1(4) . . ?
C21 C20 H20A 120.5 . . ?
C19 C20 H20A 120.5 . . ?
C20 C21 C22 120.4(4) . . ?
C20 C21 H21A 119.8 . . ?
C22 C21 H21A 119.8 . . ?
C21 C22 C17 120.8(4) . . ?
C21 C22 H22A 119.6 . . ?
C17 C22 H22A 119.6 . . ?
C23 C23 P1 111.5(3) 2_766 . ?
C23 C23 H23A 109.3 2_766 . ?
P1 C23 H23A 109.3 . . ?
C23 C23 H23B 109.3 2_766 . ?
P1 C23 H23B 109.3 . . ?
H23A C23 H23B 108.0 . . ?

loop_
_geom_bond_atom_site_label_1
_geom_bond_atom_site_label_2
_geom_bond_distance
_geom_bond_site_symmetry_2
_geom_bond_publ_flag
Fe1 C5 1.780(5) . ?
Fe1 C4 1.783(5) . ?
Fe1 P1 2.2330(11) . ?
Fe1 S2 2.2632(12) . ?
Fe1 S1 2.2626(13) . ?
Fe1 Fe2 2.5101(8) . ?
Fe2 C2 1.774(6) . ?
Fe2 C3 1.799(6) . ?
Fe2 C1 1.784(5) . ?
Fe2 S1 2.2625(13) . ?
Fe2 S2 2.2686(13) . ?
S1 C6 1.832(5) . ?
S2 C7 1.828(5) . ?
P1 C11 1.833(4) . ?
P1 C23 1.840(4) . ?
P1 C17 1.842(4) . ?
O1 C1 1.139(6) . ?
O2 C2 1.150(7) . ?
O3 C3 1.129(7) . ?
O4 C4 1.136(6) . ?
O5 C5 1.147(6) . ?
N1 C7 1.439(7) . ?
N1 C6 1.450(7) . ?
N1 C8 1.491(6) . ?
C6 H6A 0.9700 . ?
C6 H6B 0.9700 . ?
C7 H7A 0.9700 . ?
C7 H7B 0.9700 . ?
C8 C9 1.514(8) . ?
C8 H8A 0.9700 . ?
C8 H8B 0.9700 . ?
C9 C10 1.527(9) . ?
C9 H9A 0.9700 . ?
C9 H9B 0.9700 . ?
C10 H10A 0.9600 . ?
C10 H10B 0.9600 . ?
C10 H10C 0.9600 . ?
C11 C12 1.390(6) . ?
C11 C16 1.392(6) . ?
C12 C13 1.375(7) . ?
C12 H12A 0.9300 . ?
C13 C14 1.374(8) . ?
C13 H13A 0.9300 . ?
C14 C15 1.386(8) . ?
C14 H14A 0.9300 . ?
C15 C16 1.386(7) . ?
C15 H15A 0.9300 . ?
C16 H16A 0.9300 . ?
C17 C18 1.392(6) . ?
C17 C22 1.388(6) . ?
C18 C19 1.376(7) . ?
C18 H18A 0.9300 . ?
C19 C20 1.379(7) . ?
C19 H19A 0.9300 . ?
C20 C21 1.377(7) . ?
C20 H20A 0.9300 . ?
C21 C22 1.392(7) . ?
C21 H21A 0.9300 . ?
C22 H22A 0.9300 . ?
C23 C23 1.539(7) 2_766 ?
C23 H23A 0.9700 . ?
C23 H23B 0.9700 . ?
